data_4338230
loop_
_publ_author_name
'Victor, Eric'
'Lippard, Stephen J.'

_publ_section_title
;
 A Tetranitrosyl [4Fe-4S] Cluster Forms En Route to Roussin's Black Anion:
 Nitric Oxide Reactivity of [Fe4S4(LS3)L'](2-).
;
_journal_issue 10
_journal_name_full 'Inorganic chemistry'
_journal_page_first 5311
_journal_page_last 5320
_journal_paper_doi 10.1021/ic500586g
_journal_volume 53
_journal_year 2014
_chemical_formula_sum 'C113 H110 Fe4 N8 O1.5 P2 S13'
_chemical_formula_weight 2306.21
_chemical_name_systematic
;

 ?

;
_space_group_IT_number 2
_symmetry_cell_setting triclinic
_symmetry_space_group_name_Hall '-P 1'
_symmetry_space_group_name_H-M 'P -1'
_atom_sites_solution_hydrogens geom
_atom_sites_solution_primary direct
_atom_sites_solution_secondary difmap
_audit_creation_method SHELXL-97
_cell_angle_alpha 96.5660(10)
_cell_angle_beta 105.1310(10)
_cell_angle_gamma 91.6890(10)
_cell_formula_units_Z 2
_cell_length_a 15.1180(12)
_cell_length_b 16.8098(13)
_cell_length_c 22.7156(18)
_cell_measurement_reflns_used 6387
_cell_measurement_temperature 100(2)
_cell_measurement_theta_max 23.25
_cell_measurement_theta_min 2.35
_cell_volume 5525.4(8)
_computing_cell_refinement 'Bruker SMART'
_computing_data_collection 'Bruker SMART'
_computing_data_reduction 'Bruker SAINT'
_computing_molecular_graphics 'Bruker SHELXTL'
_computing_publication_material 'Bruker SHELXTL'
_computing_structure_refinement 'SHELXL-97 (Sheldrick, 1997)'
_computing_structure_solution 'SHELXS-97 (Sheldrick, 1990)'
_diffrn_ambient_temperature 100(2)
_diffrn_measured_fraction_theta_full 0.992
_diffrn_measured_fraction_theta_max 0.992
_diffrn_measurement_device_type 'CCD area detector'
_diffrn_measurement_method 'phi and omega scans'
_diffrn_radiation_monochromator graphite
_diffrn_radiation_source 'fine-focus sealed tube'
_diffrn_radiation_type MoK\a
_diffrn_radiation_wavelength 0.71073
_diffrn_reflns_av_R_equivalents 0.1308
_diffrn_reflns_av_sigmaI/netI 0.1297
_diffrn_reflns_limit_h_max 18
_diffrn_reflns_limit_h_min -18
_diffrn_reflns_limit_k_max 19
_diffrn_reflns_limit_k_min -20
_diffrn_reflns_limit_l_max 27
_diffrn_reflns_limit_l_min -27
_diffrn_reflns_number 89482
_diffrn_reflns_theta_full 25.31
_diffrn_reflns_theta_max 25.31
_diffrn_reflns_theta_min 1.80
_exptl_absorpt_coefficient_mu 0.842
_exptl_absorpt_correction_T_max 0.7452
_exptl_absorpt_correction_T_min 0.6104
_exptl_absorpt_correction_type multi-scan
_exptl_absorpt_process_details 'Blessing 1995'
_exptl_crystal_colour black
_exptl_crystal_density_diffrn 1.386
_exptl_crystal_density_meas ?
_exptl_crystal_density_method 'not measured'
_exptl_crystal_description block
_exptl_crystal_F_000 2396
_exptl_crystal_size_max 0.22
_exptl_crystal_size_mid 0.18
_exptl_crystal_size_min 0.17
_refine_diff_density_max 1.150
_refine_diff_density_min -1.020
_refine_diff_density_rms 0.109
_refine_ls_extinction_method none
_refine_ls_goodness_of_fit_ref 1.035
_refine_ls_hydrogen_treatment constr
_refine_ls_matrix_type full
_refine_ls_number_parameters 1295
_refine_ls_number_reflns 19989
_refine_ls_number_restraints 30
_refine_ls_restrained_S_all 1.042
_refine_ls_R_factor_all 0.1353
_refine_ls_R_factor_gt 0.0698
_refine_ls_shift/su_max 0.041
_refine_ls_shift/su_mean 0.000
_refine_ls_structure_factor_coef Fsqd
_refine_ls_weighting_details 'calc w=1/[\s^2^(Fo^2^)+(0.0717P)^2^+0.0000P] where P=(Fo^2^+2Fc^2^)/3'
_refine_ls_weighting_scheme calc
_refine_ls_wR_factor_gt 0.1338
_refine_ls_wR_factor_ref 0.1569
_reflns_number_gt 11976
_reflns_number_total 19989
_reflns_threshold_expression >2sigma(I)
_cod_data_source_file ic500586g_si_002.cif
_cod_data_source_block 1*(Ph4P)2[Fe4S4(LS3)N3]
_cod_depositor_comments
;
The following automatic conversions were performed:

'_symmetry_cell_setting' value 'Triclinic' changed to 'triclinic'
according to
/usr/data/users/saulius/crontab/automatic-downloads/rss-feeds/ACS/lib/dictionaries/cif_core.dic
dictionary named 'cif_core.dic' version 2.4.2 from 2011-04-26.

Automatic conversion script
Id: cif_fix_values 2281 2013-09-26 08:29:07Z andrius 

 Adding full bibliography for 4338230--4338234.cif.

The following automatic conversions were performed:

'_exptl_crystal_density_meas' value 'not measured' was changed to '?'
- the value is perceived as not measured.

Automatic conversion script
Id: cif_fix_values 3008 2015-01-20 13:52:24Z robertas 
;
_cod_original_sg_symbol_H-M P-1
_cod_original_formula_sum 'C113 H110 Fe4 N8 O1.50 P2 S13'
_cod_database_code 4338230

loop_
_symmetry_equiv_pos_as_xyz
'x, y, z'
'-x, -y, -z'

loop_
_atom_site_label
_atom_site_type_symbol
_atom_site_fract_x
_atom_site_fract_y
_atom_site_fract_z
_atom_site_U_iso_or_equiv
_atom_site_adp_type
_atom_site_occupancy
_atom_site_symmetry_multiplicity
_atom_site_calc_flag
_atom_site_refinement_flags
_atom_site_disorder_assembly
_atom_site_disorder_group
Fe1 Fe 0.01464(6) -0.19397(5) -0.29851(4) 0.0219(2) Uani 1 1 d . . .
Fe2 Fe 0.17932(6) -0.15278(5) -0.31957(4) 0.0191(2) Uani 1 1 d . . .
Fe3 Fe 0.17139(6) -0.18219(5) -0.20416(3) 0.0189(2) Uani 1 1 d . . .
Fe4 Fe 0.13970(5) -0.30653(5) -0.29830(4) 0.0180(2) Uani 1 1 d . . .
S1 S 0.27377(10) -0.22906(8) -0.25564(6) 0.0180(3) Uani 1 1 d . . .
S2 S 0.05663(10) -0.28253(9) -0.22840(7) 0.0234(4) Uani 1 1 d . . .
S3 S 0.06640(10) -0.24378(9) -0.37929(6) 0.0221(3) Uani 1 1 d . . .
S4 S 0.10872(11) -0.08010(9) -0.25629(7) 0.0238(4) Uani 1 1 d . . .
N1 N -0.1128(4) -0.1745(4) -0.3204(3) 0.0576(17) Uani 1 1 d U . .
N2 N -0.1508(5) -0.1184(5) -0.3265(4) 0.0772(18) Uani 1 1 d U . .
N3 N -0.1898(6) -0.0583(6) -0.3297(4) 0.105(2) Uani 1 1 d U . .
C1 C 0.5080(3) -0.3329(3) -0.2639(2) 0.0133(12) Uani 1 1 d . . .
C2 C 0.5248(3) -0.2558(3) -0.2795(2) 0.0121(12) Uani 1 1 d . . .
C3 C 0.5413(3) -0.1884(3) -0.2346(2) 0.0127(12) Uani 1 1 d . . .
C4 C 0.5356(3) -0.1966(3) -0.1750(2) 0.0126(12) Uani 1 1 d . . .
C5 C 0.5220(3) -0.2737(3) -0.1585(2) 0.0133(12) Uani 1 1 d . . .
C6 C 0.5042(4) -0.3405(3) -0.2035(2) 0.0154(12) Uani 1 1 d . . .
S11 S 0.50664(9) -0.42009(8) -0.31556(6) 0.0159(3) Uani 1 1 d . . .
S12 S 0.54093(10) -0.25080(8) -0.35375(6) 0.0180(3) Uani 1 1 d . . .
S13 S 0.58403(10) -0.09535(8) -0.25009(6) 0.0186(3) Uani 1 1 d . . .
S14 S 0.56178(10) -0.10899(8) -0.11910(6) 0.0173(3) Uani 1 1 d . . .
S15 S 0.54696(10) -0.28827(8) -0.07961(6) 0.0170(3) Uani 1 1 d . . .
S16 S 0.49066(10) -0.43565(8) -0.17868(6) 0.0178(3) Uani 1 1 d . . .
S22 S 0.23582(11) -0.06681(9) -0.37265(7) 0.0268(4) Uani 1 1 d . . .
S24 S 0.20787(10) -0.15993(9) -0.09988(6) 0.0220(3) Uani 1 1 d . . .
S26 S 0.14245(10) -0.43553(9) -0.33871(7) 0.0240(4) Uani 1 1 d . . .
C11 C 0.6220(4) -0.4163(3) -0.3209(2) 0.0151(12) Uani 1 1 d . . .
C12 C 0.6968(4) -0.3809(3) -0.2746(3) 0.0214(13) Uani 1 1 d . . .
H12 H 0.6875 -0.3537 -0.2379 0.026 Uiso 1 1 calc R . .
C13 C 0.7849(4) -0.3851(3) -0.2819(2) 0.0203(13) Uani 1 1 d . . .
H13 H 0.8352 -0.3598 -0.2503 0.024 Uiso 1 1 calc R . .
C14 C 0.8011(4) -0.4261(3) -0.3352(2) 0.0180(13) Uani 1 1 d . . .
C15 C 0.7254(4) -0.4616(3) -0.3804(2) 0.0163(13) Uani 1 1 d . . .
H15 H 0.7343 -0.4904 -0.4167 0.020 Uiso 1 1 calc R . .
C16 C 0.6374(4) -0.4559(3) -0.3739(2) 0.0168(13) Uani 1 1 d . . .
H16 H 0.5868 -0.4794 -0.4062 0.020 Uiso 1 1 calc R . .
C17 C 0.8956(4) -0.4294(3) -0.3445(3) 0.0262(14) Uani 1 1 d . . .
H17A H 0.9076 -0.3843 -0.3656 0.039 Uiso 1 1 calc R . .
H17B H 0.9001 -0.4800 -0.3694 0.039 Uiso 1 1 calc R . .
H17C H 0.9409 -0.4262 -0.3045 0.039 Uiso 1 1 calc R . .
C21 C 0.4653(4) -0.1789(3) -0.3872(2) 0.0150(12) Uani 1 1 d . . .
C22 C 0.3899(4) -0.1554(3) -0.3678(2) 0.0156(12) Uani 1 1 d . . .
H22 H 0.3794 -0.1738 -0.3321 0.019 Uiso 1 1 calc R . .
C23 C 0.3284(4) -0.1045(3) -0.4002(2) 0.0192(13) Uani 1 1 d . . .
C24 C 0.3441(4) -0.0777(3) -0.4530(2) 0.0205(13) Uani 1 1 d . . .
C25 C 0.4214(4) -0.1010(3) -0.4705(2) 0.0197(13) Uani 1 1 d . . .
H25 H 0.4321 -0.0825 -0.5062 0.024 Uiso 1 1 calc R . .
C26 C 0.4848(4) -0.1505(3) -0.4383(2) 0.0175(13) Uani 1 1 d . . .
C27 C 0.5709(4) -0.1681(3) -0.4574(3) 0.0245(14) Uani 1 1 d . . .
H27A H 0.5692 -0.2253 -0.4725 0.037 Uiso 1 1 calc R . .
H27B H 0.6244 -0.1544 -0.4220 0.037 Uiso 1 1 calc R . .
H27C H 0.5753 -0.1362 -0.4901 0.037 Uiso 1 1 calc R . .
C28 C 0.2792(4) -0.0236(3) -0.4911(2) 0.0261(15) Uani 1 1 d . . .
H28A H 0.2988 -0.0161 -0.5280 0.039 Uiso 1 1 calc R . .
H28B H 0.2806 0.0286 -0.4666 0.039 Uiso 1 1 calc R . .
H28C H 0.2167 -0.0485 -0.5030 0.039 Uiso 1 1 calc R . .
C31 C 0.6993(4) -0.0969(3) -0.2049(2) 0.0182(13) Uani 1 1 d . . .
C32 C 0.7363(4) -0.0365(4) -0.1571(3) 0.0279(15) Uani 1 1 d . . .
H32 H 0.7008 0.0070 -0.1489 0.033 Uiso 1 1 calc R . .
C33 C 0.8256(4) -0.0401(4) -0.1213(3) 0.0313(16) Uani 1 1 d . . .
H33 H 0.8504 0.0016 -0.0887 0.038 Uiso 1 1 calc R . .
C34 C 0.8795(4) -0.1028(4) -0.1317(3) 0.0315(16) Uani 1 1 d . . .
C35 C 0.8423(4) -0.1611(4) -0.1807(3) 0.0294(15) Uani 1 1 d . . .
H35 H 0.8786 -0.2037 -0.1897 0.035 Uiso 1 1 calc R . .
C36 C 0.7536(4) -0.1591(3) -0.2171(3) 0.0237(14) Uani 1 1 d . . .
H36 H 0.7297 -0.2001 -0.2505 0.028 Uiso 1 1 calc R . .
C37 C 0.9760(4) -0.1067(5) -0.0926(3) 0.049(2) Uani 1 1 d . . .
H37A H 1.0196 -0.0944 -0.1161 0.073 Uiso 1 1 calc R . .
H37B H 0.9847 -0.1607 -0.0807 0.073 Uiso 1 1 calc R . .
H37C H 0.9867 -0.0676 -0.0557 0.073 Uiso 1 1 calc R . .
C41 C 0.4835(4) -0.1189(3) -0.0734(2) 0.0152(12) Uani 1 1 d . . .
C42 C 0.3895(4) -0.1347(3) -0.1012(2) 0.0152(12) Uani 1 1 d . . .
H42 H 0.3678 -0.1414 -0.1447 0.018 Uiso 1 1 calc R . .
C43 C 0.3275(4) -0.1407(3) -0.0662(2) 0.0170(13) Uani 1 1 d U . .
C44 C 0.3601(4) -0.1289(3) -0.0023(2) 0.0179(13) Uani 1 1 d . . .
C45 C 0.4528(4) -0.1096(3) 0.0242(2) 0.0177(13) Uani 1 1 d U . .
H45 H 0.4739 -0.0997 0.0677 0.021 Uiso 1 1 calc R . .
C46 C 0.5161(4) -0.1041(3) -0.0098(2) 0.0139(12) Uani 1 1 d . . .
C47 C 0.6163(4) -0.0857(3) 0.0224(2) 0.0222(14) Uani 1 1 d . . .
H47A H 0.6366 -0.0342 0.0124 0.033 Uiso 1 1 calc R . .
H47B H 0.6523 -0.1282 0.0089 0.033 Uiso 1 1 calc R . .
H47C H 0.6252 -0.0826 0.0670 0.033 Uiso 1 1 calc R . .
C48 C 0.2965(4) -0.1360(4) 0.0380(2) 0.0276(15) Uani 1 1 d . . .
H48A H 0.3322 -0.1292 0.0812 0.041 Uiso 1 1 calc R . .
H48B H 0.2638 -0.1890 0.0277 0.041 Uiso 1 1 calc R . .
H48C H 0.2521 -0.0944 0.0315 0.041 Uiso 1 1 calc R . .
C51 C 0.6524(4) -0.3351(3) -0.0737(2) 0.0171(13) Uani 1 1 d . . .
C52 C 0.7201(4) -0.3066(3) -0.0991(2) 0.0208(13) Uani 1 1 d . . .
H52 H 0.7084 -0.2630 -0.1228 0.025 Uiso 1 1 calc R . .
C53 C 0.8031(4) -0.3404(4) -0.0905(3) 0.0304(16) Uani 1 1 d . . .
H53 H 0.8481 -0.3205 -0.1084 0.036 Uiso 1 1 calc R . .
C54 C 0.8222(4) -0.4050(4) -0.0549(3) 0.0298(16) Uani 1 1 d . . .
C55 C 0.7543(5) -0.4325(4) -0.0304(3) 0.0295(16) Uani 1 1 d . . .
H55 H 0.7658 -0.4755 -0.0063 0.035 Uiso 1 1 calc R . .
C56 C 0.6701(4) -0.3994(3) -0.0401(2) 0.0222(14) Uani 1 1 d . . .
H56 H 0.6241 -0.4207 -0.0237 0.027 Uiso 1 1 calc R . .
C57 C 0.9143(5) -0.4414(4) -0.0440(3) 0.048(2) Uani 1 1 d . . .
H57A H 0.9051 -0.5000 -0.0505 0.073 Uiso 1 1 calc R . .
H57B H 0.9506 -0.4240 -0.0018 0.073 Uiso 1 1 calc R . .
H57C H 0.9469 -0.4239 -0.0728 0.073 Uiso 1 1 calc R . .
C61 C 0.3944(4) -0.4857(3) -0.2365(2) 0.0183(13) Uani 1 1 d . . .
C62 C 0.3180(4) -0.4443(3) -0.2609(2) 0.0162(12) Uani 1 1 d . . .
H62 H 0.3167 -0.3889 -0.2470 0.019 Uiso 1 1 calc R . .
C63 C 0.2433(4) -0.4831(3) -0.3057(2) 0.0179(13) Uani 1 1 d . . .
C64 C 0.2464(4) -0.5665(3) -0.3254(2) 0.0174(13) Uani 1 1 d . . .
C65 C 0.3226(4) -0.6052(3) -0.2984(2) 0.0181(13) Uani 1 1 d . . .
H65 H 0.3241 -0.6607 -0.3117 0.022 Uiso 1 1 calc R . .
C66 C 0.3978(4) -0.5684(3) -0.2528(2) 0.0169(13) Uani 1 1 d . . .
C67 C 0.4781(4) -0.6147(3) -0.2247(2) 0.0216(14) Uani 1 1 d . . .
H67A H 0.4817 -0.6164 -0.1812 0.032 Uiso 1 1 calc R . .
H67B H 0.5347 -0.5884 -0.2285 0.032 Uiso 1 1 calc R . .
H67C H 0.4703 -0.6695 -0.2461 0.032 Uiso 1 1 calc R . .
C68 C 0.1697(4) -0.6103(3) -0.3758(3) 0.0270(15) Uani 1 1 d . . .
H68A H 0.1821 -0.6671 -0.3818 0.041 Uiso 1 1 calc R . .
H68B H 0.1654 -0.5871 -0.4141 0.041 Uiso 1 1 calc R . .
H68C H 0.1117 -0.6052 -0.3645 0.041 Uiso 1 1 calc R . .
P100 P 0.21424(11) 0.28291(9) -0.15806(6) 0.0196(4) Uani 1 1 d . . .
C101 C 0.2161(4) 0.2377(3) -0.2330(2) 0.0230(14) Uani 1 1 d . . .
C102 C 0.1346(5) 0.2252(4) -0.2789(3) 0.0316(16) Uani 1 1 d . . .
H102 H 0.0800 0.2465 -0.2722 0.038 Uiso 1 1 calc R . .
C103 C 0.1332(5) 0.1813(4) -0.3350(3) 0.0347(17) Uani 1 1 d . . .
H103 H 0.0771 0.1705 -0.3661 0.042 Uiso 1 1 calc R . .
C104 C 0.2127(5) 0.1537(3) -0.3452(3) 0.0339(17) Uani 1 1 d . . .
H104 H 0.2116 0.1250 -0.3839 0.041 Uiso 1 1 calc R . .
C105 C 0.2936(5) 0.1669(4) -0.3005(3) 0.0302(16) Uani 1 1 d . . .
H105 H 0.3482 0.1468 -0.3082 0.036 Uiso 1 1 calc R . .
C106 C 0.2967(4) 0.2090(3) -0.2443(3) 0.0235(14) Uani 1 1 d . . .
H106 H 0.3532 0.2185 -0.2134 0.028 Uiso 1 1 calc R . .
C111 C 0.3248(4) 0.3296(3) -0.1163(2) 0.0188(13) Uani 1 1 d . . .
C112 C 0.3439(4) 0.4130(3) -0.1085(2) 0.0221(14) Uani 1 1 d . . .
H112 H 0.2966 0.4471 -0.1237 0.027 Uiso 1 1 calc R . .
C113 C 0.4297(4) 0.4450(4) -0.0793(2) 0.0224(14) Uani 1 1 d . . .
H113 H 0.4412 0.5016 -0.0737 0.027 Uiso 1 1 calc R . .
C114 C 0.5010(4) 0.3969(4) -0.0575(2) 0.0257(15) Uani 1 1 d . . .
H114 H 0.5613 0.4201 -0.0388 0.031 Uiso 1 1 calc R . .
C115 C 0.4831(4) 0.3139(4) -0.0634(2) 0.0246(14) Uani 1 1 d . . .
H115 H 0.5309 0.2805 -0.0475 0.029 Uiso 1 1 calc R . .
C116 C 0.3958(4) 0.2803(3) -0.0923(2) 0.0208(13) Uani 1 1 d . . .
H116 H 0.3837 0.2240 -0.0959 0.025 Uiso 1 1 calc R . .
C121 C 0.1268(4) 0.3550(3) -0.1689(2) 0.0194(13) Uani 1 1 d . . .
C122 C 0.1362(4) 0.4174(3) -0.2030(2) 0.0229(14) Uani 1 1 d . . .
H122 H 0.1885 0.4226 -0.2185 0.027 Uiso 1 1 calc R . .
C123 C 0.0677(4) 0.4718(4) -0.2139(3) 0.0305(16) Uani 1 1 d . . .
H123 H 0.0738 0.5154 -0.2361 0.037 Uiso 1 1 calc R . .
C124 C -0.0080(5) 0.4625(4) -0.1927(3) 0.0355(17) Uani 1 1 d . . .
H124 H -0.0545 0.4996 -0.2004 0.043 Uiso 1 1 calc R . .
C125 C -0.0179(4) 0.3996(4) -0.1600(3) 0.0357(17) Uani 1 1 d . . .
H125 H -0.0711 0.3935 -0.1458 0.043 Uiso 1 1 calc R . .
C126 C 0.0497(4) 0.3462(3) -0.1482(3) 0.0250(14) Uani 1 1 d . . .
H126 H 0.0432 0.3031 -0.1257 0.030 Uiso 1 1 calc R . .
C131 C 0.1865(4) 0.2046(3) -0.1167(2) 0.0207(13) Uani 1 1 d . . .
C132 C 0.1700(4) 0.1252(3) -0.1451(3) 0.0225(14) Uani 1 1 d . . .
H132 H 0.1728 0.1124 -0.1864 0.027 Uiso 1 1 calc R . .
C133 C 0.1495(4) 0.0654(4) -0.1126(3) 0.0276(15) Uani 1 1 d . . .
H133 H 0.1381 0.0114 -0.1316 0.033 Uiso 1 1 calc R . .
C134 C 0.1456(4) 0.0848(4) -0.0528(3) 0.0268(15) Uani 1 1 d . . .
H134 H 0.1318 0.0437 -0.0305 0.032 Uiso 1 1 calc R . .
C135 C 0.1617(4) 0.1636(3) -0.0245(3) 0.0224(14) Uani 1 1 d . . .
H135 H 0.1583 0.1762 0.0166 0.027 Uiso 1 1 calc R . .
C136 C 0.1825(4) 0.2237(3) -0.0563(2) 0.0215(14) Uani 1 1 d . . .
H136 H 0.1941 0.2776 -0.0371 0.026 Uiso 1 1 calc R . .
P200 P 0.33325(10) 0.71471(9) 0.34863(6) 0.0162(3) Uani 1 1 d . . .
C201 C 0.3842(4) 0.8139(3) 0.3570(2) 0.0179(13) Uani 1 1 d . . .
C202 C 0.3288(4) 0.8776(3) 0.3399(2) 0.0209(13) Uani 1 1 d . . .
H202 H 0.2638 0.8691 0.3280 0.025 Uiso 1 1 calc R . .
C203 C 0.3693(4) 0.9526(3) 0.3404(2) 0.0216(14) Uani 1 1 d . . .
H203 H 0.3321 0.9959 0.3293 0.026 Uiso 1 1 calc R . .
C204 C 0.4630(4) 0.9644(3) 0.3570(2) 0.0227(14) Uani 1 1 d . . .
H204 H 0.4903 1.0156 0.3560 0.027 Uiso 1 1 calc R . .
C205 C 0.5179(4) 0.9031(3) 0.3752(2) 0.0181(13) Uani 1 1 d . . .
H205 H 0.5827 0.9130 0.3884 0.022 Uiso 1 1 calc R . .
C206 C 0.4789(4) 0.8265(3) 0.3742(2) 0.0174(13) Uani 1 1 d . . .
H206 H 0.5168 0.7836 0.3852 0.021 Uiso 1 1 calc R . .
C211 C 0.2296(4) 0.7182(3) 0.3727(2) 0.0196(13) Uani 1 1 d . . .
C212 C 0.2275(4) 0.7688(3) 0.4251(3) 0.0238(14) Uani 1 1 d . . .
H212 H 0.2799 0.8032 0.4462 0.029 Uiso 1 1 calc R . .
C213 C 0.1501(4) 0.7698(4) 0.4469(3) 0.0279(15) Uani 1 1 d . . .
H213 H 0.1488 0.8051 0.4824 0.033 Uiso 1 1 calc R . .
C214 C 0.0746(4) 0.7186(4) 0.4164(3) 0.0362(17) Uani 1 1 d . . .
H214 H 0.0218 0.7175 0.4316 0.043 Uiso 1 1 calc R . .
C215 C 0.0761(5) 0.6688(4) 0.3637(3) 0.0431(19) Uani 1 1 d . . .
H215 H 0.0233 0.6350 0.3423 0.052 Uiso 1 1 calc R . .
C216 C 0.1527(4) 0.6678(4) 0.3422(3) 0.0304(16) Uani 1 1 d . . .
H216 H 0.1533 0.6327 0.3064 0.036 Uiso 1 1 calc R . .
C221 C 0.4146(4) 0.6578(3) 0.3966(2) 0.0140(12) Uani 1 1 d . . .
C222 C 0.4114(4) 0.6507(3) 0.4565(2) 0.0204(13) Uani 1 1 d . . .
H222 H 0.3607 0.6690 0.4705 0.025 Uiso 1 1 calc R . .
C223 C 0.4822(4) 0.6171(3) 0.4955(2) 0.0196(13) Uani 1 1 d . . .
H223 H 0.4798 0.6120 0.5363 0.023 Uiso 1 1 calc R . .
C224 C 0.5564(4) 0.5908(3) 0.4758(2) 0.0186(13) Uani 1 1 d . . .
H224 H 0.6054 0.5688 0.5033 0.022 Uiso 1 1 calc R . .
C225 C 0.5597(4) 0.5962(3) 0.4165(2) 0.0156(12) Uani 1 1 d . . .
H225 H 0.6105 0.5772 0.4029 0.019 Uiso 1 1 calc R . .
C226 C 0.4885(4) 0.6297(3) 0.3761(2) 0.0180(13) Uani 1 1 d . . .
H226 H 0.4905 0.6332 0.3350 0.022 Uiso 1 1 calc R . .
C231 C 0.3111(4) 0.6719(3) 0.2700(2) 0.0154(12) Uani 1 1 d . . .
C232 C 0.3186(4) 0.7196(4) 0.2246(3) 0.0240(14) Uani 1 1 d . . .
H232 H 0.3362 0.7751 0.2359 0.029 Uiso 1 1 calc R . .
C233 C 0.3008(4) 0.6875(4) 0.1642(2) 0.0239(14) Uani 1 1 d . . .
H233 H 0.3049 0.7208 0.1338 0.029 Uiso 1 1 calc R . .
C234 C 0.2769(4) 0.6060(4) 0.1475(2) 0.0228(14) Uani 1 1 d . . .
H234 H 0.2646 0.5837 0.1056 0.027 Uiso 1 1 calc R . .
C235 C 0.2709(4) 0.5572(3) 0.1917(2) 0.0214(13) Uani 1 1 d . . .
H235 H 0.2552 0.5014 0.1802 0.026 Uiso 1 1 calc R . .
C236 C 0.2881(4) 0.5899(3) 0.2529(2) 0.0172(13) Uani 1 1 d . . .
H236 H 0.2841 0.5564 0.2832 0.021 Uiso 1 1 calc R . .
N50S N 1.0439(5) 0.1267(5) 0.5112(3) 0.076(2) Uani 1 1 d . . .
C51S C 1.0386(5) 0.0827(5) 0.4690(3) 0.0446(19) Uani 1 1 d . . .
C52S C 1.0313(5) 0.0255(5) 0.4159(3) 0.055(2) Uani 1 1 d . . .
H52A H 1.0898 0.0258 0.4049 0.082 Uiso 1 1 calc R . .
H52B H 0.9827 0.0396 0.3815 0.082 Uiso 1 1 calc R . .
H52C H 1.0164 -0.0282 0.4250 0.082 Uiso 1 1 calc R . .
N40S N 0.7319(4) 0.3696(4) 0.0092(3) 0.0506(17) Uani 1 1 d . . .
C41S C 0.7249(4) 0.3662(4) 0.0575(3) 0.0300(15) Uani 1 1 d . . .
C42S C 0.7153(5) 0.3609(4) 0.1186(3) 0.0364(17) Uani 1 1 d . . .
H42A H 0.6674 0.3955 0.1262 0.055 Uiso 1 1 calc R . .
H42B H 0.7737 0.3784 0.1489 0.055 Uiso 1 1 calc R . .
H42C H 0.6984 0.3053 0.1222 0.055 Uiso 1 1 calc R . .
N30S N 0.7446(4) 0.4876(4) 0.4726(3) 0.0489(16) Uani 1 1 d . . .
C31S C 0.7314(5) 0.4234(4) 0.4475(3) 0.0365(17) Uani 1 1 d . . .
C32S C 0.7126(5) 0.3429(4) 0.4164(3) 0.050(2) Uani 1 1 d . . .
H32A H 0.6570 0.3194 0.4238 0.076 Uiso 1 1 calc R . .
H32B H 0.7645 0.3106 0.4319 0.076 Uiso 1 1 calc R . .
H32C H 0.7033 0.3438 0.3721 0.076 Uiso 1 1 calc R . .
N20S N 0.5214(4) 0.1294(4) -0.1930(3) 0.0480(16) Uani 1 1 d . . .
C21S C 0.4665(5) 0.0780(4) -0.2039(3) 0.0331(16) Uani 1 1 d . . .
C22S C 0.3952(5) 0.0133(4) -0.2179(3) 0.0409(18) Uani 1 1 d . . .
H22A H 0.3496 0.0269 -0.1952 0.061 Uiso 1 1 calc R . .
H22B H 0.4226 -0.0365 -0.2057 0.061 Uiso 1 1 calc R . .
H22C H 0.3652 0.0058 -0.2621 0.061 Uiso 1 1 calc R . .
N10S N 0.3025(4) 0.2208(4) -0.4444(3) 0.0437(15) Uani 1 1 d . . .
C11S C 0.2551(5) 0.2497(4) -0.4831(3) 0.0324(16) Uani 1 1 d . . .
C12S C 0.1972(5) 0.2892(4) -0.5308(3) 0.048(2) Uani 1 1 d . . .
H12A H 0.2081 0.3475 -0.5202 0.073 Uiso 1 1 calc R . .
H12B H 0.1327 0.2740 -0.5346 0.073 Uiso 1 1 calc R . .
H12C H 0.2115 0.2729 -0.5699 0.073 Uiso 1 1 calc R . .
O1S O -0.0730(4) 0.1916(4) -0.1423(3) 0.0737(17) Uani 1 1 d . . .
C1S C -0.1024(6) 0.1254(6) -0.1912(4) 0.081(3) Uani 1 1 d . . .
H1S1 H -0.1700 0.1167 -0.2018 0.098 Uiso 1 1 calc R . .
H1S2 H -0.0753 0.0759 -0.1768 0.098 Uiso 1 1 calc R . .
C2S C -0.0745(6) 0.1413(7) -0.2460(4) 0.101(4) Uani 1 1 d . . .
H2S1 H -0.1055 0.1875 -0.2624 0.152 Uiso 1 1 calc R . .
H2S2 H -0.0913 0.0941 -0.2771 0.152 Uiso 1 1 calc R . .
H2S3 H -0.0078 0.1528 -0.2351 0.152 Uiso 1 1 calc R . .
C3S C -0.0970(6) 0.1820(5) -0.0882(4) 0.067(3) Uani 1 1 d . . .
H3S1 H -0.0651 0.1363 -0.0702 0.080 Uiso 1 1 calc R . .
H3S2 H -0.1639 0.1682 -0.0983 0.080 Uiso 1 1 calc R . .
C4S C -0.0739(6) 0.2555(6) -0.0404(5) 0.081(3) Uani 1 1 d . . .
H4S1 H -0.0083 0.2712 -0.0315 0.121 Uiso 1 1 calc R . .
H4S2 H -0.0883 0.2432 -0.0027 0.121 Uiso 1 1 calc R . .
H4S3 H -0.1100 0.2996 -0.0562 0.121 Uiso 1 1 calc R . .
O2S O 0.9919(7) 0.4510(7) 0.5003(5) 0.068(3) Uani 0.50 1 d PU A -1

loop_
_atom_site_aniso_label
_atom_site_aniso_U_11
_atom_site_aniso_U_22
_atom_site_aniso_U_33
_atom_site_aniso_U_23
_atom_site_aniso_U_13
_atom_site_aniso_U_12
Fe1 0.0188(5) 0.0207(5) 0.0248(5) -0.0019(4) 0.0048(4) 0.0057(4)
Fe2 0.0217(5) 0.0129(5) 0.0225(4) 0.0009(3) 0.0057(4) 0.0038(4)
Fe3 0.0208(5) 0.0137(5) 0.0208(4) -0.0018(3) 0.0045(4) 0.0041(4)
Fe4 0.0194(5) 0.0116(5) 0.0232(4) -0.0015(3) 0.0073(4) 0.0025(4)
S1 0.0170(8) 0.0128(8) 0.0246(8) 0.0029(6) 0.0054(6) 0.0049(6)
S2 0.0229(9) 0.0223(9) 0.0253(8) -0.0020(6) 0.0095(6) -0.0021(7)
S3 0.0229(9) 0.0192(8) 0.0224(8) 0.0003(6) 0.0036(6) 0.0036(7)
S4 0.0305(9) 0.0148(8) 0.0256(8) -0.0007(6) 0.0068(7) 0.0092(7)
N1 0.035(4) 0.083(5) 0.068(4) 0.020(3) 0.029(3) 0.038(3)
N2 0.050(4) 0.107(5) 0.100(4) 0.057(4) 0.043(3) 0.050(3)
N3 0.073(5) 0.130(6) 0.146(5) 0.070(5) 0.059(4) 0.051(4)
C1 0.009(3) 0.010(3) 0.021(3) -0.001(2) 0.004(2) 0.003(2)
C2 0.014(3) 0.009(3) 0.016(3) 0.002(2) 0.008(2) 0.004(2)
C3 0.010(3) 0.007(3) 0.021(3) 0.003(2) 0.004(2) 0.002(2)
C4 0.008(3) 0.010(3) 0.019(3) -0.001(2) 0.002(2) 0.004(2)
C5 0.012(3) 0.014(3) 0.015(3) -0.001(2) 0.006(2) 0.002(2)
C6 0.013(3) 0.012(3) 0.021(3) 0.004(2) 0.003(2) 0.001(2)
S11 0.0191(8) 0.0084(7) 0.0206(7) -0.0013(6) 0.0073(6) -0.0003(6)
S12 0.0271(9) 0.0113(8) 0.0187(7) 0.0038(6) 0.0105(6) 0.0057(6)
S13 0.0268(9) 0.0077(7) 0.0228(8) 0.0044(6) 0.0083(6) 0.0006(6)
S14 0.0215(8) 0.0103(8) 0.0203(7) -0.0018(6) 0.0076(6) -0.0018(6)
S15 0.0237(8) 0.0119(8) 0.0163(7) 0.0024(6) 0.0067(6) 0.0036(6)
S16 0.0243(8) 0.0094(7) 0.0196(7) 0.0040(6) 0.0048(6) 0.0013(6)
S22 0.0273(9) 0.0167(9) 0.0409(9) 0.0116(7) 0.0127(7) 0.0091(7)
S24 0.0199(8) 0.0261(9) 0.0201(8) 0.0012(6) 0.0064(6) 0.0026(7)
S26 0.0200(8) 0.0145(8) 0.0336(9) -0.0062(6) 0.0043(7) 0.0018(6)
C11 0.022(3) 0.008(3) 0.017(3) 0.005(2) 0.007(2) 0.000(2)
C12 0.026(4) 0.012(3) 0.024(3) -0.003(2) 0.005(3) 0.003(3)
C13 0.022(3) 0.013(3) 0.021(3) -0.002(2) -0.001(3) 0.001(3)
C14 0.017(3) 0.014(3) 0.024(3) 0.006(2) 0.006(2) 0.002(3)
C15 0.023(3) 0.008(3) 0.019(3) -0.003(2) 0.008(2) 0.004(2)
C16 0.021(3) 0.011(3) 0.016(3) 0.003(2) 0.001(2) 0.002(2)
C17 0.026(4) 0.018(3) 0.034(4) -0.002(3) 0.009(3) 0.003(3)
C21 0.021(3) 0.008(3) 0.013(3) 0.000(2) -0.001(2) -0.002(2)
C22 0.021(3) 0.013(3) 0.014(3) 0.002(2) 0.006(2) 0.003(3)
C23 0.020(3) 0.012(3) 0.022(3) -0.004(2) 0.001(2) -0.002(3)
C24 0.026(4) 0.009(3) 0.021(3) 0.002(2) -0.003(3) -0.002(3)
C25 0.029(4) 0.013(3) 0.015(3) -0.001(2) 0.005(3) 0.000(3)
C26 0.025(3) 0.012(3) 0.016(3) -0.001(2) 0.007(2) 0.000(3)
C27 0.039(4) 0.015(3) 0.024(3) 0.007(2) 0.014(3) -0.001(3)
C28 0.034(4) 0.020(4) 0.022(3) 0.008(3) 0.000(3) 0.007(3)
C31 0.026(3) 0.009(3) 0.021(3) 0.002(2) 0.011(3) -0.008(3)
C32 0.026(4) 0.018(3) 0.042(4) -0.006(3) 0.019(3) -0.006(3)
C33 0.026(4) 0.026(4) 0.040(4) -0.013(3) 0.015(3) -0.015(3)
C34 0.024(4) 0.041(4) 0.033(4) 0.011(3) 0.012(3) -0.009(3)
C35 0.025(4) 0.023(4) 0.044(4) 0.003(3) 0.016(3) 0.001(3)
C36 0.027(4) 0.013(3) 0.032(3) 0.001(3) 0.012(3) -0.005(3)
C37 0.030(4) 0.058(5) 0.056(5) 0.005(4) 0.012(4) -0.005(4)
C41 0.023(3) 0.004(3) 0.021(3) 0.001(2) 0.011(2) 0.004(2)
C42 0.024(3) 0.007(3) 0.016(3) 0.001(2) 0.006(2) 0.003(2)
C43 0.021(3) 0.007(3) 0.022(3) 0.001(2) 0.005(2) 0.007(2)
C44 0.025(3) 0.009(3) 0.023(3) 0.001(2) 0.013(3) 0.004(3)
C45 0.026(3) 0.008(3) 0.017(3) -0.003(2) 0.004(2) 0.006(2)
C46 0.018(3) 0.002(3) 0.021(3) 0.002(2) 0.005(2) 0.003(2)
C47 0.028(4) 0.013(3) 0.024(3) 0.000(2) 0.006(3) 0.002(3)
C48 0.040(4) 0.024(4) 0.018(3) 0.002(3) 0.006(3) 0.006(3)
C51 0.023(3) 0.010(3) 0.016(3) -0.003(2) 0.003(2) 0.006(3)
C52 0.030(4) 0.014(3) 0.017(3) 0.003(2) 0.002(3) 0.003(3)
C53 0.028(4) 0.040(4) 0.021(3) -0.003(3) 0.005(3) 0.008(3)
C54 0.034(4) 0.025(4) 0.022(3) -0.009(3) -0.004(3) 0.016(3)
C55 0.048(5) 0.013(3) 0.023(3) -0.001(3) 0.001(3) 0.009(3)
C56 0.033(4) 0.012(3) 0.019(3) -0.003(2) 0.003(3) 0.002(3)
C57 0.044(5) 0.039(5) 0.046(4) -0.011(3) -0.011(4) 0.023(4)
C61 0.023(3) 0.012(3) 0.019(3) 0.000(2) 0.008(2) -0.010(3)
C62 0.016(3) 0.010(3) 0.023(3) 0.001(2) 0.006(2) 0.003(2)
C63 0.023(3) 0.014(3) 0.020(3) 0.001(2) 0.013(3) 0.002(3)
C64 0.021(3) 0.011(3) 0.023(3) -0.002(2) 0.013(3) -0.006(3)
C65 0.024(3) 0.004(3) 0.031(3) 0.000(2) 0.017(3) 0.002(3)
C66 0.021(3) 0.013(3) 0.023(3) 0.004(2) 0.016(3) 0.000(3)
C67 0.035(4) 0.011(3) 0.023(3) 0.005(2) 0.013(3) -0.001(3)
C68 0.028(4) 0.015(3) 0.038(4) -0.002(3) 0.012(3) 0.000(3)
P100 0.0265(9) 0.0121(8) 0.0215(8) 0.0004(6) 0.0090(7) 0.0035(7)
C101 0.035(4) 0.012(3) 0.022(3) 0.003(2) 0.008(3) 0.002(3)
C102 0.038(4) 0.024(4) 0.030(4) -0.004(3) 0.006(3) 0.004(3)
C103 0.052(5) 0.024(4) 0.023(3) -0.002(3) 0.002(3) 0.003(3)
C104 0.063(5) 0.012(4) 0.027(4) 0.002(3) 0.013(4) 0.014(3)
C105 0.053(5) 0.021(4) 0.027(4) 0.010(3) 0.026(3) 0.016(3)
C106 0.041(4) 0.010(3) 0.024(3) 0.007(2) 0.015(3) 0.006(3)
C111 0.022(3) 0.019(3) 0.018(3) 0.003(2) 0.010(2) -0.002(3)
C112 0.033(4) 0.018(3) 0.021(3) 0.008(2) 0.014(3) 0.012(3)
C113 0.029(4) 0.019(3) 0.021(3) 0.002(3) 0.011(3) 0.002(3)
C114 0.033(4) 0.023(4) 0.021(3) 0.001(3) 0.009(3) -0.006(3)
C115 0.026(4) 0.027(4) 0.022(3) 0.007(3) 0.008(3) 0.007(3)
C116 0.027(4) 0.013(3) 0.021(3) 0.002(2) 0.005(3) 0.005(3)
C121 0.024(3) 0.012(3) 0.023(3) 0.000(2) 0.008(3) 0.008(3)
C122 0.028(4) 0.017(3) 0.025(3) 0.002(3) 0.011(3) 0.009(3)
C123 0.042(4) 0.020(4) 0.029(4) 0.008(3) 0.006(3) 0.008(3)
C124 0.043(5) 0.026(4) 0.039(4) 0.006(3) 0.011(3) 0.021(3)
C125 0.030(4) 0.037(4) 0.046(4) 0.005(3) 0.018(3) 0.011(3)
C126 0.033(4) 0.014(3) 0.028(3) 0.004(3) 0.007(3) 0.004(3)
C131 0.023(3) 0.018(3) 0.020(3) 0.002(2) 0.004(3) 0.001(3)
C132 0.031(4) 0.010(3) 0.025(3) -0.001(2) 0.008(3) -0.002(3)
C133 0.036(4) 0.011(3) 0.037(4) 0.001(3) 0.014(3) 0.000(3)
C134 0.024(4) 0.019(4) 0.039(4) 0.005(3) 0.011(3) -0.004(3)
C135 0.027(4) 0.021(3) 0.020(3) 0.001(3) 0.008(3) -0.003(3)
C136 0.020(3) 0.018(3) 0.026(3) 0.000(3) 0.006(3) -0.001(3)
P200 0.0191(8) 0.0102(8) 0.0193(8) 0.0018(6) 0.0052(6) 0.0012(6)
C201 0.025(4) 0.008(3) 0.022(3) -0.001(2) 0.010(3) 0.001(3)
C202 0.021(3) 0.014(3) 0.026(3) 0.001(2) 0.004(3) -0.001(3)
C203 0.025(4) 0.014(3) 0.028(3) 0.006(2) 0.008(3) 0.009(3)
C204 0.035(4) 0.011(3) 0.021(3) 0.001(2) 0.007(3) -0.001(3)
C205 0.023(3) 0.013(3) 0.017(3) -0.002(2) 0.006(2) -0.002(3)
C206 0.022(3) 0.013(3) 0.017(3) 0.001(2) 0.005(2) 0.003(3)
C211 0.021(3) 0.013(3) 0.025(3) 0.005(2) 0.007(3) 0.003(3)
C212 0.023(4) 0.014(3) 0.035(4) 0.000(3) 0.010(3) -0.001(3)
C213 0.032(4) 0.019(4) 0.037(4) -0.001(3) 0.017(3) 0.004(3)
C214 0.026(4) 0.035(4) 0.055(4) 0.001(3) 0.026(3) 0.002(3)
C215 0.027(4) 0.044(5) 0.056(5) -0.013(4) 0.018(3) -0.011(3)
C216 0.017(3) 0.037(4) 0.036(4) -0.012(3) 0.013(3) -0.002(3)
C221 0.016(3) 0.005(3) 0.019(3) 0.000(2) 0.002(2) -0.001(2)
C222 0.025(3) 0.008(3) 0.030(3) -0.002(2) 0.012(3) 0.002(3)
C223 0.029(4) 0.016(3) 0.015(3) 0.002(2) 0.007(3) 0.001(3)
C224 0.022(3) 0.010(3) 0.022(3) 0.004(2) 0.001(3) 0.000(3)
C225 0.014(3) 0.012(3) 0.020(3) -0.001(2) 0.003(2) -0.005(2)
C226 0.025(3) 0.012(3) 0.018(3) 0.003(2) 0.008(3) -0.003(3)
C231 0.016(3) 0.011(3) 0.021(3) 0.003(2) 0.007(2) 0.004(2)
C232 0.030(4) 0.015(3) 0.026(3) 0.004(3) 0.005(3) 0.002(3)
C233 0.028(4) 0.028(4) 0.019(3) 0.009(3) 0.010(3) 0.007(3)
C234 0.027(4) 0.026(4) 0.013(3) -0.004(2) 0.003(2) 0.003(3)
C235 0.020(3) 0.016(3) 0.026(3) 0.001(3) 0.003(3) 0.002(3)
C236 0.022(3) 0.012(3) 0.018(3) 0.003(2) 0.005(2) 0.000(3)
N50S 0.097(6) 0.075(6) 0.048(5) 0.003(4) 0.002(4) 0.012(5)
C51S 0.049(5) 0.053(5) 0.029(4) 0.008(4) 0.004(4) 0.002(4)
C52S 0.062(6) 0.058(6) 0.046(5) 0.008(4) 0.016(4) 0.011(4)
N40S 0.068(5) 0.048(4) 0.041(4) 0.011(3) 0.020(3) 0.013(3)
C41S 0.031(4) 0.026(4) 0.033(4) 0.007(3) 0.006(3) 0.010(3)
C42S 0.050(5) 0.025(4) 0.038(4) 0.009(3) 0.016(3) 0.013(3)
N30S 0.052(4) 0.050(4) 0.051(4) 0.003(3) 0.026(3) 0.010(3)
C31S 0.052(5) 0.030(4) 0.035(4) -0.001(3) 0.025(3) 0.003(4)
C32S 0.074(6) 0.031(4) 0.056(5) 0.002(4) 0.035(4) 0.002(4)
N20S 0.059(4) 0.040(4) 0.037(3) -0.003(3) 0.002(3) 0.001(3)
C21S 0.039(4) 0.036(5) 0.023(3) 0.008(3) 0.003(3) 0.017(4)
C22S 0.045(5) 0.032(4) 0.047(4) 0.013(3) 0.011(4) 0.012(4)
N10S 0.038(4) 0.052(4) 0.049(4) 0.014(3) 0.021(3) 0.010(3)
C11S 0.030(4) 0.029(4) 0.041(4) 0.000(3) 0.014(3) 0.003(3)
C12S 0.063(5) 0.036(5) 0.038(4) 0.001(3) -0.002(4) 0.003(4)
O1S 0.063(4) 0.080(5) 0.084(4) 0.027(4) 0.023(3) -0.002(3)
C1S 0.070(7) 0.096(8) 0.071(6) 0.009(6) 0.010(5) -0.024(6)
C2S 0.043(6) 0.188(12) 0.088(7) 0.062(8) 0.025(5) 0.002(7)
C3S 0.058(6) 0.065(6) 0.090(7) 0.028(5) 0.037(5) -0.005(5)
C4S 0.052(6) 0.070(7) 0.123(8) 0.023(6) 0.024(6) 0.000(5)
O2S 0.065(5) 0.080(5) 0.049(4) 0.009(4) 0.001(4) 0.001(4)

loop_
_atom_type_symbol
_atom_type_description
_atom_type_scat_dispersion_real
_atom_type_scat_dispersion_imag
_atom_type_scat_source
C C 0.0033 0.0016 'International Tables Vol C Tables 4.2.6.8 and 6.1.1.4'
H H 0.0000 0.0000 'International Tables Vol C Tables 4.2.6.8 and 6.1.1.4'
N N 0.0061 0.0033 'International Tables Vol C Tables 4.2.6.8 and 6.1.1.4'
P P 0.1023 0.0942 'International Tables Vol C Tables 4.2.6.8 and 6.1.1.4'
S S 0.1246 0.1234 'International Tables Vol C Tables 4.2.6.8 and 6.1.1.4'
Fe Fe 0.3463 0.8444 'International Tables Vol C Tables 4.2.6.8 and 6.1.1.4'
O O 0.0106 0.0060 'International Tables Vol C Tables 4.2.6.8 and 6.1.1.4'

loop_
_geom_angle_atom_site_label_1
_geom_angle_atom_site_label_2
_geom_angle_atom_site_label_3
_geom_angle
N1 Fe1 S3 113.5(2)
N1 Fe1 S2 115.2(2)
S3 Fe1 S2 104.68(6)
N1 Fe1 S4 113.5(2)
S3 Fe1 S4 104.20(6)
S2 Fe1 S4 104.61(6)
N1 Fe1 Fe4 145.2(2)
S3 Fe1 Fe4 53.48(4)
S2 Fe1 Fe4 53.36(4)
S4 Fe1 Fe4 101.29(5)
N1 Fe1 Fe3 144.81(19)
S3 Fe1 Fe3 101.63(5)
S2 Fe1 Fe3 53.56(4)
S4 Fe1 Fe3 53.11(4)
Fe4 Fe1 Fe3 60.61(3)
N1 Fe1 Fe2 143.0(2)
S3 Fe1 Fe2 53.55(4)
S2 Fe1 Fe2 101.79(5)
S4 Fe1 Fe2 52.76(4)
Fe4 Fe1 Fe2 60.82(3)
Fe3 Fe1 Fe2 60.45(3)
S22 Fe2 S4 107.97(6)
S22 Fe2 S1 121.41(6)
S4 Fe2 S1 103.53(6)
S22 Fe2 S3 114.36(6)
S4 Fe2 S3 104.21(6)
S1 Fe2 S3 103.64(6)
S22 Fe2 Fe1 138.45(5)
S4 Fe2 Fe1 53.78(5)
S1 Fe2 Fe1 99.97(5)
S3 Fe2 Fe1 52.52(4)
S22 Fe2 Fe3 144.53(6)
S4 Fe2 Fe3 53.00(4)
S1 Fe2 Fe3 52.72(4)
S3 Fe2 Fe3 100.20(5)
Fe1 Fe2 Fe3 59.68(3)
S22 Fe2 Fe4 151.02(6)
S4 Fe2 Fe4 100.71(5)
S1 Fe2 Fe4 53.11(4)
S3 Fe2 Fe4 52.52(4)
Fe1 Fe2 Fe4 59.13(3)
Fe3 Fe2 Fe4 59.79(3)
S24 Fe3 S1 121.99(6)
S24 Fe3 S4 117.07(6)
S1 Fe3 S4 103.57(6)
S24 Fe3 S2 103.45(6)
S1 Fe3 S2 103.91(6)
S4 Fe3 S2 104.92(6)
S24 Fe3 Fe1 136.58(5)
S1 Fe3 Fe1 100.44(5)
S4 Fe3 Fe1 53.80(4)
S2 Fe3 Fe1 53.20(4)
S24 Fe3 Fe4 140.41(5)
S1 Fe3 Fe4 53.37(4)
S4 Fe3 Fe4 100.78(5)
S2 Fe3 Fe4 52.73(4)
Fe1 Fe3 Fe4 59.33(3)
S24 Fe3 Fe2 155.36(6)
S1 Fe3 Fe2 53.10(4)
S4 Fe3 Fe2 52.66(4)
S2 Fe3 Fe2 101.04(5)
Fe1 Fe3 Fe2 59.88(3)
Fe4 Fe3 Fe2 60.20(3)
S26 Fe4 S3 104.72(6)
S26 Fe4 S2 117.11(6)
S3 Fe4 S2 104.56(6)
S26 Fe4 S1 120.66(6)
S3 Fe4 S1 104.01(6)
S2 Fe4 S1 103.96(6)
S26 Fe4 Fe1 137.92(5)
S3 Fe4 Fe1 53.06(4)
S2 Fe4 Fe1 53.66(5)
S1 Fe4 Fe1 100.55(5)
S26 Fe4 Fe3 154.38(6)
S3 Fe4 Fe3 100.85(5)
S2 Fe4 Fe3 53.39(4)
S1 Fe4 Fe3 52.76(4)
Fe1 Fe4 Fe3 60.06(3)
S26 Fe4 Fe2 140.26(6)
S3 Fe4 Fe2 53.13(4)
S2 Fe4 Fe2 101.40(5)
S1 Fe4 Fe2 52.89(4)
Fe1 Fe4 Fe2 60.05(3)
Fe3 Fe4 Fe2 60.01(3)
Fe3 S1 Fe2 74.18(5)
Fe3 S1 Fe4 73.86(5)
Fe2 S1 Fe4 74.00(5)
Fe4 S2 Fe1 72.98(5)
Fe4 S2 Fe3 73.88(5)
Fe1 S2 Fe3 73.24(5)
Fe1 S3 Fe4 73.47(5)
Fe1 S3 Fe2 73.93(5)
Fe4 S3 Fe2 74.35(5)
Fe2 S4 Fe3 74.34(5)
Fe2 S4 Fe1 73.46(5)
Fe3 S4 Fe1 73.10(5)
N2 N1 Fe1 132.9(7)
N1 N2 N3 176.7(10)
C6 C1 C2 119.1(5)
C6 C1 S11 119.4(4)
C2 C1 S11 121.0(4)
C3 C2 C1 120.2(5)
C3 C2 S12 122.0(4)
C1 C2 S12 117.1(4)
C4 C3 C2 120.0(5)
C4 C3 S13 119.4(4)
C2 C3 S13 120.0(4)
C3 C4 C5 120.0(5)
C3 C4 S14 117.7(4)
C5 C4 S14 121.8(4)
C6 C5 C4 119.6(5)
C6 C5 S15 119.4(4)
C4 C5 S15 120.1(4)
C5 C6 C1 120.7(5)
C5 C6 S16 116.9(4)
C1 C6 S16 122.0(4)
C1 S11 C11 101.2(2)
C2 S12 C21 106.2(2)
C3 S13 C31 98.1(2)
C41 S14 C4 104.3(2)
C5 S15 C51 98.3(2)
C6 S16 C61 104.2(2)
C23 S22 Fe2 113.15(19)
C43 S24 Fe3 112.69(18)
C63 S26 Fe4 114.58(19)
C16 C11 C12 118.7(5)
C16 C11 S11 116.4(4)
C12 C11 S11 124.7(4)
C13 C12 C11 120.3(5)
C12 C13 C14 121.3(5)
C15 C14 C13 117.3(5)
C15 C14 C17 120.8(5)
C13 C14 C17 121.9(5)
C16 C15 C14 121.5(5)
C15 C16 C11 120.9(5)
C22 C21 C26 121.1(5)
C22 C21 S12 124.1(4)
C26 C21 S12 114.7(4)
C21 C22 C23 120.9(5)
C22 C23 C24 119.3(5)
C22 C23 S22 121.6(4)
C24 C23 S22 118.9(4)
C25 C24 C23 118.4(5)
C25 C24 C28 119.4(5)
C23 C24 C28 122.2(5)
C24 C25 C26 123.4(5)
C21 C26 C25 116.8(5)
C21 C26 C27 122.9(5)
C25 C26 C27 120.3(5)
C32 C31 C36 119.1(5)
C32 C31 S13 120.5(5)
C36 C31 S13 120.4(4)
C31 C32 C33 119.6(6)
C34 C33 C32 122.0(6)
C35 C34 C33 117.5(6)
C35 C34 C37 120.6(6)
C33 C34 C37 121.9(6)
C34 C35 C36 121.7(6)
C35 C36 C31 120.1(5)
C46 C41 C42 120.4(5)
C46 C41 S14 118.9(4)
C42 C41 S14 120.5(4)
C43 C42 C41 121.2(5)
C42 C43 C44 118.8(5)
C42 C43 S24 122.4(4)
C44 C43 S24 118.8(4)
C45 C44 C43 119.1(5)
C45 C44 C48 119.7(5)
C43 C44 C48 121.3(5)
C44 C45 C46 123.1(5)
C45 C46 C41 117.4(5)
C45 C46 C47 120.0(5)
C41 C46 C47 122.6(5)
C56 C51 C52 118.8(5)
C56 C51 S15 119.0(4)
C52 C51 S15 122.1(4)
C53 C52 C51 121.0(5)
C52 C53 C54 120.3(6)
C55 C54 C53 117.8(6)
C55 C54 C57 121.6(6)
C53 C54 C57 120.6(6)
C56 C55 C54 121.8(6)
C55 C56 C51 120.2(6)
C62 C61 C66 122.1(5)
C62 C61 S16 120.6(4)
C66 C61 S16 117.2(4)
C61 C62 C63 120.5(5)
C62 C63 C64 118.8(5)
C62 C63 S26 123.7(4)
C64 C63 S26 117.5(4)
C65 C64 C63 118.3(5)
C65 C64 C68 120.8(5)
C63 C64 C68 120.9(5)
C64 C65 C66 124.3(5)
C65 C66 C61 115.8(5)
C65 C66 C67 121.5(5)
C61 C66 C67 122.7(5)
C101 P100 C111 111.0(3)
C101 P100 C131 107.8(3)
C111 P100 C131 108.3(3)
C101 P100 C121 106.9(3)
C111 P100 C121 111.6(3)
C131 P100 C121 111.1(3)
C102 C101 C106 119.6(5)
C102 C101 P100 119.0(5)
C106 C101 P100 121.2(4)
C101 C102 C103 119.5(6)
C104 C103 C102 119.9(6)
C105 C104 C103 120.9(6)
C104 C105 C106 120.4(6)
C105 C106 C101 119.6(6)
C112 C111 C116 118.8(5)
C112 C111 P100 122.5(4)
C116 C111 P100 118.6(4)
C113 C112 C111 120.3(5)
C112 C113 C114 121.5(6)
C113 C114 C115 119.2(6)
C116 C115 C114 120.1(6)
C115 C116 C111 120.1(5)
C126 C121 C122 120.4(5)
C126 C121 P100 121.5(4)
C122 C121 P100 117.9(4)
C121 C122 C123 118.9(6)
C124 C123 C122 119.9(6)
C123 C124 C125 120.9(6)
C126 C125 C124 119.7(6)
C121 C126 C125 120.1(6)
C136 C131 C132 120.5(5)
C136 C131 P100 119.4(4)
C132 C131 P100 120.1(4)
C133 C132 C131 119.6(5)
C134 C133 C132 119.6(6)
C133 C134 C135 120.9(6)
C136 C135 C134 120.0(5)
C135 C136 C131 119.4(5)
C201 P200 C231 108.9(2)
C201 P200 C211 109.5(3)
C231 P200 C211 111.1(3)
C201 P200 C221 107.2(3)
C231 P200 C221 109.9(2)
C211 P200 C221 110.2(3)
C206 C201 C202 120.0(5)
C206 C201 P200 119.7(4)
C202 C201 P200 119.9(4)
C203 C202 C201 119.7(5)
C204 C203 C202 120.0(5)
C203 C204 C205 120.9(5)
C204 C205 C206 120.3(5)
C201 C206 C205 119.1(5)
C212 C211 C216 119.1(5)
C212 C211 P200 119.3(4)
C216 C211 P200 121.4(4)
C213 C212 C211 120.9(5)
C214 C213 C212 119.1(6)
C213 C214 C215 120.1(6)
C216 C215 C214 120.7(6)
C215 C216 C211 120.0(6)
C222 C221 C226 119.8(5)
C222 C221 P200 120.8(4)
C226 C221 P200 118.8(4)
C223 C222 C221 119.8(5)
C224 C223 C222 120.5(5)
C225 C224 C223 120.2(5)
C224 C225 C226 120.2(5)
C225 C226 C221 119.4(5)
C236 C231 C232 118.8(5)
C236 C231 P200 120.6(4)
C232 C231 P200 120.7(4)
C233 C232 C231 121.1(5)
C232 C233 C234 119.8(5)
C235 C234 C233 120.2(5)
C234 C235 C236 120.0(5)
C235 C236 C231 120.1(5)
N50S C51S C52S 178.8(9)
N40S C41S C42S 179.3(8)
N30S C31S C32S 178.5(8)
N20S C21S C22S 179.0(8)
N10S C11S C12S 177.8(7)
C3S O1S C1S 115.3(7)
O1S C1S C2S 111.3(8)
O1S C3S C4S 113.9(7)

loop_
_geom_bond_atom_site_label_1
_geom_bond_atom_site_label_2
_geom_bond_distance
Fe1 N1 1.909(6)
Fe1 S3 2.2623(16)
Fe1 S2 2.2858(17)
Fe1 S4 2.3053(17)
Fe1 Fe4 2.7134(11)
Fe1 Fe3 2.7335(11)
Fe1 Fe2 2.7392(12)
Fe2 S22 2.2661(17)
Fe2 S4 2.2746(17)
Fe2 S1 2.2898(16)
Fe2 S3 2.2929(16)
Fe2 Fe3 2.7548(11)
Fe2 Fe4 2.7601(11)
Fe3 S24 2.2710(16)
Fe3 S1 2.2782(16)
Fe3 S4 2.2848(17)
Fe3 S2 2.2968(17)
Fe3 Fe4 2.7487(11)
Fe4 S26 2.2619(16)
Fe4 S3 2.2746(16)
Fe4 S2 2.2771(16)
Fe4 S1 2.2964(16)
N1 N2 1.122(8)
N2 N3 1.184(10)
C1 C6 1.408(7)
C1 C2 1.415(7)
C1 S11 1.766(5)
C2 C3 1.405(7)
C2 S12 1.776(5)
C3 C4 1.400(7)
C3 S13 1.782(5)
C4 C5 1.413(7)
C4 S14 1.793(5)
C5 C6 1.399(7)
C5 S15 1.779(5)
C6 S16 1.779(5)
S11 C11 1.778(6)
S12 C21 1.784(5)
S13 C31 1.779(6)
S14 C41 1.781(5)
S15 C51 1.779(6)
S16 C61 1.797(5)
S22 C23 1.780(6)
S24 C43 1.775(6)
S26 C63 1.772(6)
C11 C16 1.386(7)
C11 C12 1.390(7)
C12 C13 1.388(8)
C13 C14 1.406(7)
C14 C15 1.388(7)
C14 C17 1.499(7)
C15 C16 1.382(7)
C21 C22 1.379(7)
C21 C26 1.400(7)
C22 C23 1.403(7)
C23 C24 1.401(8)
C24 C25 1.383(8)
C24 C28 1.525(7)
C25 C26 1.401(7)
C26 C27 1.502(8)
C31 C32 1.386(7)
C31 C36 1.395(8)
C32 C33 1.389(8)
C33 C34 1.388(9)
C34 C35 1.382(8)
C34 C37 1.504(9)
C35 C36 1.383(8)
C41 C46 1.390(7)
C41 C42 1.400(7)
C42 C43 1.385(7)
C43 C44 1.394(7)
C44 C45 1.386(7)
C44 C48 1.501(8)
C45 C46 1.383(7)
C46 C47 1.506(7)
C51 C56 1.386(7)
C51 C52 1.398(8)
C52 C53 1.369(8)
C53 C54 1.419(8)
C54 C55 1.381(9)
C54 C57 1.509(8)
C55 C56 1.379(8)
C61 C62 1.388(7)
C61 C66 1.403(7)
C62 C63 1.393(7)
C63 C64 1.427(7)
C64 C65 1.377(7)
C64 C68 1.504(7)
C65 C66 1.395(7)
C66 C67 1.500(7)
P100 C101 1.791(6)
P100 C111 1.799(6)
P100 C131 1.802(6)
P100 C121 1.808(6)
C101 C102 1.384(8)
C101 C106 1.397(8)
C102 C103 1.392(8)
C103 C104 1.366(9)
C104 C105 1.364(9)
C105 C106 1.375(8)
C111 C112 1.404(8)
C111 C116 1.410(8)
C112 C113 1.355(8)
C113 C114 1.388(8)
C114 C115 1.399(8)
C115 C116 1.381(8)
C121 C126 1.374(8)
C121 C122 1.399(8)
C122 C123 1.395(8)
C123 C124 1.365(9)
C124 C125 1.385(9)
C125 C126 1.375(8)
C131 C136 1.388(7)
C131 C132 1.400(7)
C132 C133 1.385(8)
C133 C134 1.378(8)
C134 C135 1.390(8)
C135 C136 1.382(7)
P200 C201 1.785(5)
P200 C231 1.789(5)
P200 C211 1.789(6)
P200 C221 1.796(5)
C201 C206 1.385(7)
C201 C202 1.406(8)
C202 C203 1.383(8)
C203 C204 1.369(8)
C204 C205 1.375(8)
C205 C206 1.396(7)
C211 C212 1.390(7)
C211 C216 1.392(8)
C212 C213 1.386(8)
C213 C214 1.384(8)
C214 C215 1.384(9)
C215 C216 1.370(8)
C221 C222 1.391(7)
C221 C226 1.394(7)
C222 C223 1.381(7)
C223 C224 1.379(8)
C224 C225 1.374(7)
C225 C226 1.398(7)
C231 C236 1.397(7)
C231 C232 1.402(7)
C232 C233 1.370(7)
C233 C234 1.390(8)
C234 C235 1.388(8)
C235 C236 1.390(7)
N50S C51S 1.126(9)
C51S C52S 1.432(10)
N40S C41S 1.138(7)
C41S C42S 1.445(9)
N30S C31S 1.148(8)
C31S C32S 1.437(9)
N20S C21S 1.141(8)
C21S C22S 1.456(10)
N10S C11S 1.147(8)
C11S C12S 1.442(9)
O1S C3S 1.395(9)
O1S C1S 1.449(10)
C1S C2S 1.463(11)
C3S C4S 1.515(12)
